data_7008193
loop_
_publ_author_name
'Mulyana, Yanyan'
'Kepert, Cameron J.'
'Lindoy, Leonard F.'
'Parkin, Andrew'
'Turner, Peter'

_publ_section_title
;
 New cobalt(II) and zinc(II) coordination frameworks incorporating a
 pyridyl-pyrazole ditopic ligand.
;
_journal_issue 9
_journal_name_full 'Dalton transactions (Cambridge, England : 2003)'
_journal_page_first 1598
_journal_page_last 1601
_journal_paper_doi 10.1039/b418879a
_journal_year 2005
_chemical_formula_moiety 'C16 H26 Co N10 O17'
_chemical_formula_sum 'C16 H26 Co N10 O17'
_chemical_formula_weight 689.40
_chemical_name_systematic
;
?
;
_space_group_IT_number 2
_symmetry_cell_setting triclinic
_symmetry_space_group_name_Hall '-P 1'
_symmetry_space_group_name_H-M 'P -1'
_atom_sites_solution_hydrogens geom
_atom_sites_solution_primary direct
_atom_sites_solution_secondary difmap
_audit_creation_method SHELXL-97
_cell_angle_alpha 105.859(2)
_cell_angle_beta 105.380(2)
_cell_angle_gamma 95.207(2)
_cell_formula_units_Z 2
_cell_length_a 9.5821(3)
_cell_length_b 11.9066(4)
_cell_length_c 12.7124(5)
_cell_measurement_reflns_used 4975
_cell_measurement_temperature 150(2)
_cell_measurement_theta_max 28.8
_cell_measurement_theta_min 2.8
_cell_volume 1324.20(8)
_computing_cell_refinement 'Bruker SAINT'
_computing_data_collection 'Bruker SMART'
_computing_data_reduction 'Bruker SHELXTL'
_computing_molecular_graphics 'Bruker SHELXTL'
_computing_publication_material 'Bruker SHELXTL'
_computing_structure_refinement 'SHELXL-97 (Sheldrick, 1997)'
_computing_structure_solution 'SHELXS-97 (Sheldrick, 1990)'
_diffrn_ambient_temperature 150(2)
_diffrn_crystal_treatment
;
Attached with Exxon Paratone N, to a short length
of fibre supported on a thin piece of copper wire
inserted in a copper mounting pin.  The crystal was
quenched in a cold nitrogen gas stream from an
Oxford Cryosystems Cryostream.
;
_diffrn_measured_fraction_theta_full 0.905
_diffrn_measured_fraction_theta_max 0.905
_diffrn_measurement_device_type 'Bruker SMART 1000'
_diffrn_measurement_method '\w scans'
_diffrn_radiation_monochromator graphite
_diffrn_radiation_source 'fine-focus sealed tube'
_diffrn_radiation_type MoK\a
_diffrn_radiation_wavelength 0.71073
_diffrn_reflns_av_R_equivalents 0.0218
_diffrn_reflns_av_sigmaI/netI 0.0236
_diffrn_reflns_limit_h_max 12
_diffrn_reflns_limit_h_min -12
_diffrn_reflns_limit_k_max 15
_diffrn_reflns_limit_k_min -15
_diffrn_reflns_limit_l_max 16
_diffrn_reflns_limit_l_min -17
_diffrn_reflns_number 15544
_diffrn_reflns_theta_full 28.76
_diffrn_reflns_theta_max 28.76
_diffrn_reflns_theta_min 1.75
_exptl_absorpt_coefficient_mu 0.749
_exptl_absorpt_correction_T_max 1.000
_exptl_absorpt_correction_T_min 0.854
_exptl_absorpt_correction_type multi-scan
_exptl_absorpt_process_details
;
SADABS (Sheldrick, 1996)
;
_exptl_crystal_colour pink
_exptl_crystal_density_diffrn 1.729
_exptl_crystal_density_method 'not measured'
_exptl_crystal_description block
_exptl_crystal_F_000 710
_exptl_crystal_size_max 0.95
_exptl_crystal_size_mid 0.74
_exptl_crystal_size_min 0.43
_refine_diff_density_max 0.794
_refine_diff_density_min -0.590
_refine_diff_density_rms 0.077
_refine_ls_extinction_coef 0
_refine_ls_extinction_method none
_refine_ls_goodness_of_fit_ref 1.029
_refine_ls_hydrogen_treatment mixed
_refine_ls_matrix_type full
_refine_ls_number_parameters 440
_refine_ls_number_reflns 6218
_refine_ls_number_restraints 10
_refine_ls_restrained_S_all 1.029
_refine_ls_R_factor_all 0.0432
_refine_ls_R_factor_gt 0.0374
_refine_ls_shift/su_max 0.000
_refine_ls_shift/su_mean 0.000
_refine_ls_structure_factor_coef Fsqd
_refine_ls_weighting_details 'calc w=1/[\s^2^(Fo^2^)+(0.0615P)^2^+1.0015P] where P=(Fo^2^+2Fc^2^)/3'
_refine_ls_weighting_scheme calc
_refine_ls_wR_factor_gt 0.1027
_refine_ls_wR_factor_ref 0.1090
_reflns_number_gt 5460
_reflns_number_total 6218
_reflns_threshold_expression >2sigma(I)
_cod_data_source_file b418879a.txt
_cod_data_source_block lfl98
_cod_depositor_comments
;
The following automatic conversions were performed:
'_symmetry_cell_setting' value 'Triclinic' changed to 'triclinic'
according to '/home/saulius/struct/CIF-dictionaries/cif_core.dic'
dictionary named 'cif_core.dic' version 2.4.1 from 2010-06-29.

Automatic conversion script
Id: cif_fix_enum 1527 2010-12-29 10:47:43Z saulius 
;
_cod_original_cell_volume 1324.19(8)
_cod_original_sg_symbol_H-M P-1
_cod_database_code 7008193

loop_
_symmetry_equiv_pos_as_xyz
'x, y, z'
'-x, -y, -z'

loop_
_atom_site_label
_atom_site_type_symbol
_atom_site_fract_x
_atom_site_fract_y
_atom_site_fract_z
_atom_site_U_iso_or_equiv
_atom_site_adp_type
_atom_site_occupancy
_atom_site_symmetry_multiplicity
_atom_site_calc_flag
_atom_site_refinement_flags
_atom_site_disorder_assembly
_atom_site_disorder_group
Co1A Co 0.5000 0.0000 0.0000 0.01766(9) Uani 1 2 d S . .
O1WA O 0.58972(16) -0.07571(13) 0.12422(12) 0.0267(3) Uani 1 1 d D . .
H1A1 H 0.660(2) -0.112(2) 0.126(2) 0.036(7) Uiso 1 1 d D . .
H1A2 H 0.584(3) -0.056(2) 0.1906(17) 0.044(8) Uiso 1 1 d D . .
O2WA O 0.69001(15) 0.13280(11) 0.05140(12) 0.0234(3) Uani 1 1 d D . .
H2A1 H 0.676(3) 0.1994(18) 0.049(3) 0.049(8) Uiso 1 1 d D . .
H2A2 H 0.751(3) 0.149(2) 0.1171(16) 0.041(7) Uiso 1 1 d D . .
C1A C 0.44467(19) 0.21891(15) 0.17920(15) 0.0195(3) Uani 1 1 d . . .
H1A H 0.5343 0.2672 0.1883 0.023 Uiso 1 1 calc R . .
N2A N 0.40037(17) 0.10744(13) 0.11161(13) 0.0200(3) Uani 1 1 d . . .
N3A N 0.26791(16) 0.07250(13) 0.12376(13) 0.0198(3) Uani 1 1 d . . .
H3A H 0.2140 0.0016 0.0875 0.024 Uiso 1 1 calc R . .
C4A C 0.22910(19) 0.15813(15) 0.19700(15) 0.0202(3) Uani 1 1 d . . .
H4A H 0.1417 0.1531 0.2186 0.024 Uiso 1 1 calc R . .
C5A C 0.34085(18) 0.25602(14) 0.23559(14) 0.0175(3) Uani 1 1 d . . .
C6A C 0.34489(18) 0.37188(14) 0.31391(14) 0.0176(3) Uani 1 1 d . . .
C7A C 0.2396(2) 0.38951(16) 0.37254(16) 0.0237(4) Uani 1 1 d . . .
H7A H 0.1687 0.3242 0.3647 0.028 Uiso 1 1 calc R . .
C8A C 0.2384(2) 0.50033(17) 0.44114(16) 0.0275(4) Uani 1 1 d . . .
H8A H 0.1664 0.5117 0.4802 0.033 Uiso 1 1 calc R . .
N9A N 0.33914(18) 0.59285(13) 0.45298(13) 0.0249(3) Uani 1 1 d . . .
H9A H 0.3355 0.6639 0.4955 0.030 Uiso 1 1 calc R . .
C10A C 0.4450(2) 0.58000(16) 0.40188(15) 0.0246(4) Uani 1 1 d . . .
H10A H 0.5162 0.6468 0.4136 0.030 Uiso 1 1 calc R . .
C11A C 0.4512(2) 0.47045(15) 0.33249(15) 0.0220(3) Uani 1 1 d . . .
H11A H 0.5271 0.4615 0.2972 0.026 Uiso 1 1 calc R . .
Co1B Co 0.0000 0.0000 0.5000 0.01822(9) Uani 1 2 d S . .
O1WB O -0.15557(15) 0.01565(12) 0.36092(11) 0.0245(3) Uani 1 1 d D . .
H1B1 H -0.206(3) 0.0699(19) 0.372(2) 0.036(7) Uiso 1 1 d D . .
H1B2 H -0.133(3) 0.016(2) 0.3018(18) 0.040(7) Uiso 1 1 d D . .
O2WB O -0.13956(16) -0.14919(12) 0.50266(13) 0.0274(3) Uani 1 1 d D . .
H2B1 H -0.209(3) -0.187(3) 0.443(2) 0.054(9) Uiso 1 1 d D . .
H2B2 H -0.088(3) -0.196(2) 0.523(3) 0.061(10) Uiso 1 1 d D . .
C1B C 0.04787(19) -0.22273(15) 0.33173(15) 0.0207(3) Uani 1 1 d . . .
H1B H -0.0409 -0.2662 0.3308 0.025 Uiso 1 1 calc R . .
N2B N 0.09691(17) -0.10882(13) 0.38871(13) 0.0205(3) Uani 1 1 d . . .
N3B N 0.22567(16) -0.08260(13) 0.36746(13) 0.0200(3) Uani 1 1 d . . .
H3B H 0.2814 -0.0119 0.3955 0.024 Uiso 1 1 calc R . .
C4B C 0.2574(2) -0.17690(15) 0.29889(15) 0.0214(3) Uani 1 1 d . . .
H4B H 0.3416 -0.1793 0.2728 0.026 Uiso 1 1 calc R . .
C5B C 0.14406(19) -0.27084(14) 0.27289(14) 0.0183(3) Uani 1 1 d . . .
C6B C 0.1255(2) -0.39254(15) 0.20138(15) 0.0221(3) Uani 1 1 d . . .
C7B C 0.2210(3) -0.42771(19) 0.13747(17) 0.0332(5) Uani 1 1 d . . .
H7B H 0.3008 -0.3723 0.1404 0.040 Uiso 1 1 calc R . .
C8B C 0.1971(4) -0.5449(2) 0.06973(19) 0.0488(7) Uani 1 1 d . . .
H8B H 0.2605 -0.5699 0.0251 0.059 Uiso 1 1 calc R . .
N9B N 0.0860(3) -0.62284(16) 0.06671(16) 0.0496(6) Uani 1 1 d . . .
H9B H 0.0736 -0.6968 0.0234 0.060 Uiso 1 1 calc R . .
C10B C -0.0070(3) -0.59292(18) 0.1269(2) 0.0446(6) Uani 1 1 d . . .
H10B H -0.0848 -0.6510 0.1227 0.054 Uiso 1 1 calc R . .
C11B C 0.0097(2) -0.47836(17) 0.19484(19) 0.0334(4) Uani 1 1 d . . .
H11B H -0.0567 -0.4568 0.2375 0.040 Uiso 1 1 calc R . .
N1 N 0.35953(19) 0.34649(15) -0.23091(16) 0.0308(4) Uani 1 1 d . . .
O11 O 0.2681(2) 0.3810(2) -0.2997(2) 0.0751(8) Uani 1 1 d . . .
O12 O 0.4012(3) 0.25527(16) -0.2693(2) 0.0677(7) Uani 1 1 d . . .
O13 O 0.4046(3) 0.40508(17) -0.12918(16) 0.0594(5) Uani 1 1 d . . .
N2 N 0.88404(17) 0.29847(13) 0.34184(13) 0.0221(3) Uani 1 1 d . . .
O21 O 0.90846(15) 0.21569(12) 0.26616(12) 0.0281(3) Uani 1 1 d . . .
O22 O 0.79209(17) 0.36008(13) 0.31387(13) 0.0328(3) Uani 1 1 d . . .
O23 O 0.95506(15) 0.31741(12) 0.44537(11) 0.0267(3) Uani 1 1 d . . .
N3 N -0.06539(17) -0.11169(13) 0.10515(13) 0.0216(3) Uani 1 1 d . . .
O31 O -0.05509(17) -0.00906(12) 0.16695(13) 0.0340(3) Uani 1 1 d . . .
O32 O -0.17219(15) -0.19020(11) 0.09027(12) 0.0261(3) Uani 1 1 d . . .
O33 O 0.03016(15) -0.13863(12) 0.05592(12) 0.0274(3) Uani 1 1 d . . .
N4 N 0.46352(16) 0.89208(13) 0.60098(12) 0.0196(3) Uani 1 1 d . . .
O41 O 0.49071(16) 0.99322(12) 0.67062(13) 0.0306(3) Uani 1 1 d . . .
O42 O 0.55106(15) 0.85709(12) 0.54782(12) 0.0274(3) Uani 1 1 d . . .
O43 O 0.34427(14) 0.82395(11) 0.58447(12) 0.0235(3) Uani 1 1 d . . .
O1W O 0.6206(2) 0.34810(15) 0.03838(18) 0.0452(4) Uani 1 1 d D . .
H1W1 H 0.650(4) 0.413(2) 0.090(3) 0.082(12) Uiso 1 1 d D . .
H1W2 H 0.560(8) 0.347(8) -0.024(4) 0.26(4) Uiso 1 1 d D . .

loop_
_atom_site_aniso_label
_atom_site_aniso_U_11
_atom_site_aniso_U_22
_atom_site_aniso_U_33
_atom_site_aniso_U_23
_atom_site_aniso_U_13
_atom_site_aniso_U_12
Co1A 0.01788(17) 0.01459(16) 0.01976(16) 0.00187(12) 0.00778(12) 0.00356(12)
O1WA 0.0285(7) 0.0319(7) 0.0246(6) 0.0097(5) 0.0121(6) 0.0137(6)
O2WA 0.0216(6) 0.0193(6) 0.0267(7) 0.0031(5) 0.0078(5) 0.0013(5)
C1A 0.0193(8) 0.0169(7) 0.0223(8) 0.0035(6) 0.0091(6) 0.0035(6)
N2A 0.0187(7) 0.0184(7) 0.0227(7) 0.0037(5) 0.0089(6) 0.0034(5)
N3A 0.0183(7) 0.0156(6) 0.0232(7) 0.0017(5) 0.0075(6) 0.0012(5)
C4A 0.0183(8) 0.0183(8) 0.0236(8) 0.0034(6) 0.0088(6) 0.0030(6)
C5A 0.0166(8) 0.0172(7) 0.0188(7) 0.0044(6) 0.0064(6) 0.0042(6)
C6A 0.0172(8) 0.0177(7) 0.0167(7) 0.0035(6) 0.0041(6) 0.0059(6)
C7A 0.0179(8) 0.0239(9) 0.0252(8) 0.0006(7) 0.0072(7) 0.0027(7)
C8A 0.0210(9) 0.0301(10) 0.0261(9) -0.0016(7) 0.0078(7) 0.0080(7)
N9A 0.0289(8) 0.0188(7) 0.0202(7) -0.0010(6) 0.0021(6) 0.0088(6)
C10A 0.0302(10) 0.0180(8) 0.0220(8) 0.0048(6) 0.0044(7) 0.0015(7)
C11A 0.0249(9) 0.0192(8) 0.0220(8) 0.0050(6) 0.0089(7) 0.0029(7)
Co1B 0.01737(17) 0.01487(16) 0.02260(17) 0.00304(12) 0.00873(13) 0.00421(12)
O1WB 0.0227(7) 0.0268(7) 0.0254(6) 0.0060(5) 0.0105(5) 0.0087(5)
O2WB 0.0258(7) 0.0207(6) 0.0366(8) 0.0056(6) 0.0147(6) 0.0027(5)
C1B 0.0172(8) 0.0185(8) 0.0253(8) 0.0040(6) 0.0078(7) 0.0021(6)
N2B 0.0189(7) 0.0176(7) 0.0248(7) 0.0035(6) 0.0093(6) 0.0033(5)
N3B 0.0185(7) 0.0152(6) 0.0261(7) 0.0035(5) 0.0101(6) 0.0006(5)
C4B 0.0208(8) 0.0188(8) 0.0250(8) 0.0043(6) 0.0103(7) 0.0036(6)
C5B 0.0184(8) 0.0162(7) 0.0197(7) 0.0036(6) 0.0062(6) 0.0043(6)
C6B 0.0275(9) 0.0173(8) 0.0177(7) 0.0032(6) 0.0021(7) 0.0071(7)
C7B 0.0467(13) 0.0308(10) 0.0253(9) 0.0061(8) 0.0147(9) 0.0185(9)
C8B 0.082(2) 0.0453(14) 0.0233(10) 0.0078(9) 0.0162(11) 0.0423(14)
N9B 0.0857(17) 0.0178(8) 0.0254(9) -0.0015(7) -0.0099(10) 0.0161(10)
C10B 0.0551(15) 0.0179(9) 0.0401(12) 0.0032(8) -0.0111(11) -0.0011(9)
C11B 0.0357(11) 0.0197(9) 0.0357(10) 0.0050(8) 0.0011(9) 0.0005(8)
N1 0.0267(8) 0.0234(8) 0.0419(10) 0.0089(7) 0.0128(7) -0.0008(6)
O11 0.0244(9) 0.1126(19) 0.1022(18) 0.0777(16) 0.0018(10) -0.0054(10)
O12 0.1084(19) 0.0307(9) 0.0892(16) 0.0169(10) 0.0699(15) 0.0218(10)
O13 0.0755(14) 0.0461(10) 0.0416(10) -0.0062(8) 0.0179(10) -0.0020(10)
N2 0.0215(7) 0.0177(7) 0.0258(7) 0.0028(6) 0.0099(6) 0.0011(6)
O21 0.0293(7) 0.0231(6) 0.0272(7) -0.0019(5) 0.0105(6) 0.0058(5)
O22 0.0332(8) 0.0293(7) 0.0361(8) 0.0080(6) 0.0099(6) 0.0141(6)
O23 0.0270(7) 0.0265(6) 0.0239(6) 0.0038(5) 0.0077(5) 0.0043(5)
N3 0.0232(7) 0.0174(7) 0.0214(7) 0.0024(5) 0.0061(6) 0.0027(6)
O31 0.0396(8) 0.0179(6) 0.0400(8) -0.0059(6) 0.0224(7) -0.0021(6)
O32 0.0230(7) 0.0174(6) 0.0339(7) 0.0008(5) 0.0102(6) 0.0005(5)
O33 0.0267(7) 0.0219(6) 0.0313(7) -0.0002(5) 0.0144(6) 0.0024(5)
N4 0.0191(7) 0.0185(7) 0.0206(7) 0.0049(5) 0.0066(5) 0.0026(5)
O41 0.0325(8) 0.0188(6) 0.0356(7) -0.0039(5) 0.0180(6) -0.0043(5)
O42 0.0247(7) 0.0253(7) 0.0324(7) 0.0024(5) 0.0160(6) 0.0033(5)
O43 0.0182(6) 0.0183(6) 0.0314(7) 0.0022(5) 0.0099(5) -0.0001(5)
O1W 0.0601(12) 0.0274(8) 0.0567(11) 0.0143(8) 0.0295(9) 0.0096(8)

loop_
_atom_type_symbol
_atom_type_description
_atom_type_scat_dispersion_real
_atom_type_scat_dispersion_imag
_atom_type_scat_source
C C 0.0033 0.0016 'International Tables Vol C Tables 4.2.6.8 and 6.1.1.4'
H H 0.0000 0.0000 'International Tables Vol C Tables 4.2.6.8 and 6.1.1.4'
N N 0.0061 0.0033 'International Tables Vol C Tables 4.2.6.8 and 6.1.1.4'
Co Co 0.3494 0.9721 'International Tables Vol C Tables 4.2.6.8 and 6.1.1.4'
O O 0.0106 0.0060 'International Tables Vol C Tables 4.2.6.8 and 6.1.1.4'

loop_
_geom_angle_atom_site_label_1
_geom_angle_atom_site_label_2
_geom_angle_atom_site_label_3
_geom_angle
_geom_angle_site_symmetry_1
_geom_angle_site_symmetry_3
_geom_angle_publ_flag
O1WA Co1A O1WA 180.00(7) . 2_655 ?
O1WA Co1A N2A 89.51(6) . 2_655 ?
O1WA Co1A N2A 90.49(6) 2_655 2_655 ?
O1WA Co1A N2A 90.49(6) . . ?
O1WA Co1A N2A 89.51(6) 2_655 . ?
N2A Co1A N2A 180.00(7) 2_655 . ?
O1WA Co1A O2WA 86.92(6) . 2_655 ?
O1WA Co1A O2WA 93.08(6) 2_655 2_655 ?
N2A Co1A O2WA 92.84(5) 2_655 2_655 ?
N2A Co1A O2WA 87.16(5) . 2_655 ?
O1WA Co1A O2WA 93.08(6) . . ?
O1WA Co1A O2WA 86.92(6) 2_655 . ?
N2A Co1A O2WA 87.16(5) 2_655 . ?
N2A Co1A O2WA 92.84(5) . . ?
O2WA Co1A O2WA 180.0 2_655 . ?
N2A C1A C5A 110.84(15) . . ?
C1A N2A N3A 105.28(14) . . ?
C1A N2A Co1A 130.23(12) . . ?
N3A N2A Co1A 124.45(11) . . ?
C4A N3A N2A 112.24(14) . . ?
N3A C4A C5A 106.89(15) . . ?
C4A C5A C1A 104.75(14) . . ?
C4A C5A C6A 126.80(15) . . ?
C1A C5A C6A 128.41(16) . . ?
C7A C6A C11A 117.40(15) . . ?
C7A C6A C5A 120.61(16) . . ?
C11A C6A C5A 121.99(15) . . ?
C8A C7A C6A 120.51(18) . . ?
N9A C8A C7A 119.89(17) . . ?
C10A N9A C8A 121.91(15) . . ?
N9A C10A C11A 120.32(17) . . ?
C10A C11A C6A 119.88(17) . . ?
O1WB Co1B O1WB 180.0 2_556 . ?
O1WB Co1B N2B 89.91(5) 2_556 2_556 ?
O1WB Co1B N2B 90.09(5) . 2_556 ?
O1WB Co1B N2B 90.09(5) 2_556 . ?
O1WB Co1B N2B 89.91(5) . . ?
N2B Co1B N2B 180.0 2_556 . ?
O1WB Co1B O2WB 88.84(6) 2_556 . ?
O1WB Co1B O2WB 91.16(6) . . ?
N2B Co1B O2WB 87.71(5) 2_556 . ?
N2B Co1B O2WB 92.29(5) . . ?
O1WB Co1B O2WB 91.16(6) 2_556 2_556 ?
O1WB Co1B O2WB 88.84(6) . 2_556 ?
N2B Co1B O2WB 92.29(5) 2_556 2_556 ?
N2B Co1B O2WB 87.71(5) . 2_556 ?
O2WB Co1B O2WB 180.00(9) . 2_556 ?
N2B C1B C5B 111.10(15) . . ?
C1B N2B N3B 105.39(14) . . ?
C1B N2B Co1B 125.59(12) . . ?
N3B N2B Co1B 128.79(11) . . ?
C4B N3B N2B 111.89(14) . . ?
N3B C4B C5B 106.99(15) . . ?
C4B C5B C1B 104.63(14) . . ?
C4B C5B C6B 129.00(16) . . ?
C1B C5B C6B 126.37(16) . . ?
C7B C6B C11B 118.30(18) . . ?
C7B C6B C5B 121.28(18) . . ?
C11B C6B C5B 120.43(17) . . ?
C8B C7B C6B 118.8(2) . . ?
N9B C8B C7B 120.5(2) . . ?
C8B N9B C10B 122.46(19) . . ?
N9B C10B C11B 119.9(2) . . ?
C10B C11B C6B 120.0(2) . . ?
O12 N1 O13 122.7(2) . . ?
O12 N1 O11 117.4(2) . . ?
O13 N1 O11 119.9(2) . . ?
O22 N2 O23 120.89(15) . . ?
O22 N2 O21 120.21(16) . . ?
O23 N2 O21 118.90(15) . . ?
O31 N3 O33 120.44(15) . . ?
O31 N3 O32 120.38(15) . . ?
O33 N3 O32 119.18(14) . . ?
O41 N4 O42 120.84(15) . . ?
O41 N4 O43 119.11(14) . . ?
O42 N4 O43 120.06(14) . . ?

loop_
_geom_bond_atom_site_label_1
_geom_bond_atom_site_label_2
_geom_bond_distance
_geom_bond_site_symmetry_2
_geom_bond_publ_flag
Co1A O1WA 2.0601(14) . ?
Co1A O1WA 2.0601(14) 2_655 ?
Co1A N2A 2.1234(14) 2_655 ?
Co1A N2A 2.1235(14) . ?
Co1A O2WA 2.1269(13) 2_655 ?
Co1A O2WA 2.1269(13) . ?
C1A N2A 1.327(2) . ?
C1A C5A 1.408(2) . ?
N2A N3A 1.361(2) . ?
N3A C4A 1.333(2) . ?
C4A C5A 1.389(2) . ?
C5A C6A 1.454(2) . ?
C6A C7A 1.403(2) . ?
C6A C11A 1.405(2) . ?
C7A C8A 1.372(2) . ?
C8A N9A 1.344(3) . ?
N9A C10A 1.341(3) . ?
C10A C11A 1.377(2) . ?
Co1B O1WB 2.0531(14) 2_556 ?
Co1B O1WB 2.0531(14) . ?
Co1B N2B 2.1109(14) 2_556 ?
Co1B N2B 2.1109(14) . ?
Co1B O2WB 2.1379(14) . ?
Co1B O2WB 2.1379(14) 2_556 ?
C1B N2B 1.324(2) . ?
C1B C5B 1.402(2) . ?
N2B N3B 1.359(2) . ?
N3B C4B 1.335(2) . ?
C4B C5B 1.388(2) . ?
C5B C6B 1.451(2) . ?
C6B C7B 1.397(3) . ?
C6B C11B 1.407(3) . ?
C7B C8B 1.387(3) . ?
C8B N9B 1.332(4) . ?
N9B C10B 1.333(4) . ?
C10B C11B 1.369(3) . ?
N1 O12 1.212(2) . ?
N1 O13 1.225(3) . ?
N1 O11 1.247(3) . ?
N2 O22 1.239(2) . ?
N2 O23 1.257(2) . ?
N2 O21 1.2629(19) . ?
N3 O31 1.2380(19) . ?
N3 O33 1.257(2) . ?
N3 O32 1.259(2) . ?
N4 O41 1.2409(19) . ?
N4 O42 1.2426(19) . ?
N4 O43 1.2726(19) . ?
